data_1562222
loop_
_publ_author_name
'Wang, Jin-Hua'
'Tang, Gui-Mei'
'Qin, Ting-Xiao'
'Yan, Shi-Chen'
'Wang, Yong-Tao'
'Cui, Yue-Zhi'
'Weng Ng, Seik'

_publ_section_title
;
 A set of alkali and alkaline-earth coordination polymers based on the
 ligand 2-(1H-benzotriazol-1-yl) acetic acid: Effects the radius of metal
 ions on structures and properties
;
_journal_name_full 'Journal of Solid State Chemistry'
_journal_page_first 55
_journal_page_last 66
_journal_paper_doi 10.1016/j.jssc.2014.07.003
_journal_volume 219
_journal_year 2014
_chemical_formula_sum 'C16 H16 N6 O6 Sr'
_chemical_formula_weight 475.97
_space_group_IT_number 15
_space_group_name_Hall '-C 2yc'
_space_group_name_H-M_alt 'C 1 2/c 1'
_symmetry_cell_setting monoclinic
_symmetry_space_group_name_H-M 'C 1 2/c 1'
_atom_sites_solution_hydrogens geom
_atom_sites_solution_primary direct
_atom_sites_solution_secondary difmap
_cell_angle_alpha 90.00
_cell_angle_beta 92.852(5)
_cell_angle_gamma 90.00
_cell_formula_units_Z 4
_cell_length_a 18.369(8)
_cell_length_b 13.412(5)
_cell_length_c 7.978(3)
_cell_measurement_reflns_used 2794
_cell_measurement_temperature 293(2)
_cell_measurement_theta_max 26.79
_cell_measurement_theta_min 3.04
_cell_volume 1963.1(13)
_computing_cell_refinement 'Bruker SMART'
_computing_data_collection 'Bruker SMART'
_computing_data_reduction 'Bruker SAINT'
_computing_molecular_graphics 'Bruker SHELXTL'
_computing_publication_material 'Bruker SHELXTL'
_computing_structure_refinement 'SHELXL-97 (Sheldrick, 1997)'
_computing_structure_solution 'SHELXS-97 (Sheldrick, 1990)'
_diffrn_ambient_temperature 293(2)
_diffrn_measured_fraction_theta_full 0.997
_diffrn_measured_fraction_theta_max 0.997
_diffrn_measurement_device_type 'CCD area detector'
_diffrn_measurement_method 'phi and omega scans'
_diffrn_radiation_monochromator graphite
_diffrn_radiation_source 'fine-focus sealed tube'
_diffrn_radiation_type MoK\a
_diffrn_radiation_wavelength 0.71073
_diffrn_reflns_av_R_equivalents 0.0364
_diffrn_reflns_av_unetI/netI 0.0358
_diffrn_reflns_limit_h_max 23
_diffrn_reflns_limit_h_min -23
_diffrn_reflns_limit_k_max 17
_diffrn_reflns_limit_k_min -17
_diffrn_reflns_limit_l_max 10
_diffrn_reflns_limit_l_min -10
_diffrn_reflns_number 8401
_diffrn_reflns_theta_full 27.44
_diffrn_reflns_theta_max 27.44
_diffrn_reflns_theta_min 1.88
_exptl_absorpt_coefficient_mu 2.793
_exptl_absorpt_correction_T_max 0.946
_exptl_absorpt_correction_T_min 0.870
_exptl_absorpt_correction_type multi-scan
_exptl_absorpt_process_details '(SADABS; Sheldrick, 1996)'
_exptl_crystal_colour pale-yellow
_exptl_crystal_density_diffrn 1.610
_exptl_crystal_density_method 'not measured'
_exptl_crystal_description needle
_exptl_crystal_F_000 960
_exptl_crystal_size_max 0.05
_exptl_crystal_size_mid 0.05
_exptl_crystal_size_min 0.02
_refine_diff_density_max 0.491
_refine_diff_density_min -0.302
_refine_diff_density_rms 0.062
_refine_ls_extinction_method none
_refine_ls_goodness_of_fit_ref 1.072
_refine_ls_hydrogen_treatment mixed
_refine_ls_matrix_type full
_refine_ls_number_parameters 132
_refine_ls_number_reflns 2245
_refine_ls_number_restraints 0
_refine_ls_restrained_S_all 1.072
_refine_ls_R_factor_all 0.0369
_refine_ls_R_factor_gt 0.0292
_refine_ls_shift/su_max 0.000
_refine_ls_shift/su_mean 0.000
_refine_ls_structure_factor_coef Fsqd
_refine_ls_weighting_details 'calc w=1/[\s^2^(Fo^2^)+(0.0258P)^2^+1.2298P] where P=(Fo^2^+2Fc^2^)/3'
_refine_ls_weighting_scheme calc
_refine_ls_wR_factor_gt 0.0619
_refine_ls_wR_factor_ref 0.0645
_reflns_number_gt 1976
_reflns_number_total 2245
_reflns_threshold_expression >2sigma(I)
_cod_data_source_file JSSC-2014-219-55.cif
_cod_data_source_block compound_4
_cod_depositor_comments
;
The following automatic conversions were performed:

data item '_symmetry_cell_setting' value 'Monoclinic' was changed to
'monoclinic' in accordance with the built-in table derived from the
CIF Core dictionary named 'cif_core.dic' version 2.4.5 last updated
on 2014-11-21.

data item '_exptl_crystal_density_meas' value 'not measured' was
changed to '?' -- the value is perceived as not measured.

Automatic conversion script
Id: cif_fix_values 8369 2020-08-20 11:38:08Z andrius 
;
_cod_original_sg_symbol_H-M C2/c
_cod_database_code 1562222

loop_
_symmetry_equiv_pos_as_xyz
'x, y, z'
'-x, y, -z+1/2'
'x+1/2, y+1/2, z'
'-x+1/2, y+1/2, -z+1/2'
'-x, -y, -z'
'x, -y, z-1/2'
'-x+1/2, -y+1/2, -z'
'x+1/2, -y+1/2, z-1/2'

loop_
_atom_site_label
_atom_site_type_symbol
_atom_site_fract_x
_atom_site_fract_y
_atom_site_fract_z
_atom_site_U_iso_or_equiv
_atom_site_adp_type
_atom_site_occupancy
_atom_site_symmetry_multiplicity
_atom_site_calc_flag
_atom_site_refinement_flags
_atom_site_disorder_assembly
_atom_site_disorder_group
Sr1 Sr 0.5000 0.46024(2) 0.2500 0.02433(9) Uani 1 2 d S . .
O1 O 0.43929(8) 0.57740(12) 0.46616(18) 0.0306(3) Uani 1 1 d . . .
O2 O 0.37753(8) 0.58036(12) 0.22003(18) 0.0343(4) Uani 1 1 d . . .
O1W O 0.59071(10) 0.34494(14) 0.1140(2) 0.0514(5) Uani 1 1 d . . .
H11 H 0.5794 0.2871 0.1364 0.077 Uiso 1 1 d R . .
H12 H 0.5903 0.3523 0.0078 0.077 Uiso 1 1 d R . .
N1 N 0.24458(9) 0.59697(14) 0.3709(2) 0.0301(4) Uani 1 1 d . . .
N2 N 0.21256(10) 0.68280(15) 0.3173(2) 0.0383(5) Uani 1 1 d . . .
N3 N 0.15186(11) 0.66195(16) 0.2321(3) 0.0423(5) Uani 1 1 d . . .
C1 C 0.38082(11) 0.58558(15) 0.3759(3) 0.0250(4) Uani 1 1 d . . .
C2 C 0.31209(11) 0.59974(19) 0.4727(3) 0.0344(5) Uani 1 1 d . . .
H2A H 0.3105 0.5480 0.5575 0.041 Uiso 1 1 calc R . .
H2B H 0.3153 0.6634 0.5304 0.041 Uiso 1 1 calc R . .
C3 C 0.20347(11) 0.51771(17) 0.3178(3) 0.0316(5) Uani 1 1 d . . .
C4 C 0.21102(15) 0.4147(2) 0.3384(4) 0.0476(7) Uani 1 1 d . . .
H4 H 0.2509 0.3867 0.3973 0.057 Uiso 1 1 calc R . .
C5 C 0.15598(18) 0.3575(2) 0.2661(4) 0.0623(9) Uani 1 1 d . . .
H5 H 0.1586 0.2886 0.2770 0.075 Uiso 1 1 calc R . .
C6 C 0.09550(18) 0.4001(3) 0.1759(4) 0.0675(9) Uani 1 1 d . . .
H6 H 0.0597 0.3583 0.1286 0.081 Uiso 1 1 calc R . .
C7 C 0.08823(15) 0.5006(3) 0.1561(4) 0.0559(8) Uani 1 1 d . . .
H7 H 0.0483 0.5284 0.0970 0.067 Uiso 1 1 calc R . .
C8 C 0.14381(12) 0.55988(19) 0.2293(3) 0.0369(6) Uani 1 1 d . . .

loop_
_atom_site_aniso_label
_atom_site_aniso_U_11
_atom_site_aniso_U_22
_atom_site_aniso_U_33
_atom_site_aniso_U_23
_atom_site_aniso_U_13
_atom_site_aniso_U_12
Sr1 0.02179(14) 0.03327(17) 0.01771(14) 0.000 -0.00138(9) 0.000
O1 0.0259(7) 0.0405(9) 0.0250(8) -0.0006(7) -0.0045(6) 0.0028(7)
O2 0.0330(8) 0.0479(10) 0.0217(8) -0.0015(7) -0.0008(6) 0.0048(7)
O1W 0.0677(12) 0.0525(12) 0.0341(10) 0.0047(8) 0.0038(9) 0.0285(10)
N1 0.0261(9) 0.0336(11) 0.0305(10) 0.0009(8) 0.0001(8) 0.0067(8)
N2 0.0371(11) 0.0353(11) 0.0419(12) 0.0010(9) -0.0039(9) 0.0096(9)
N3 0.0362(11) 0.0473(14) 0.0424(12) 0.0017(10) -0.0085(9) 0.0104(10)
C1 0.0265(10) 0.0231(11) 0.0252(11) -0.0003(8) -0.0013(8) 0.0028(9)
C2 0.0291(11) 0.0481(15) 0.0257(12) -0.0029(10) -0.0020(9) 0.0081(10)
C3 0.0283(11) 0.0361(14) 0.0311(12) -0.0015(10) 0.0083(9) 0.0039(9)
C4 0.0469(15) 0.0402(15) 0.0575(18) 0.0048(13) 0.0204(13) 0.0089(12)
C5 0.072(2) 0.0395(17) 0.078(2) -0.0129(15) 0.0338(18) -0.0131(15)
C6 0.0549(19) 0.075(2) 0.074(2) -0.0250(19) 0.0178(17) -0.0252(17)
C7 0.0378(14) 0.077(2) 0.0526(18) -0.0104(16) -0.0028(12) -0.0092(14)
C8 0.0289(11) 0.0494(16) 0.0324(13) -0.0031(11) 0.0022(9) 0.0020(10)

loop_
_atom_type_symbol
_atom_type_description
_atom_type_scat_dispersion_real
_atom_type_scat_dispersion_imag
_atom_type_scat_source
C C 0.0033 0.0016 'International Tables Vol C Tables 4.2.6.8 and 6.1.1.4'
H H 0.0000 0.0000 'International Tables Vol C Tables 4.2.6.8 and 6.1.1.4'
N N 0.0061 0.0033 'International Tables Vol C Tables 4.2.6.8 and 6.1.1.4'
O O 0.0106 0.0060 'International Tables Vol C Tables 4.2.6.8 and 6.1.1.4'
Sr Sr -1.5307 3.2498 'International Tables Vol C Tables 4.2.6.8 and 6.1.1.4'

loop_
_geom_angle_atom_site_label_1
_geom_angle_atom_site_label_2
_geom_angle_atom_site_label_3
_geom_angle
_geom_angle_site_symmetry_1
_geom_angle_site_symmetry_3
O1 Sr1 O1 156.94(7) 6_565 5_666
O1 Sr1 O1W 89.52(6) 6_565 2_655
O1 Sr1 O1W 76.49(6) 5_666 2_655
O1 Sr1 O1W 76.49(6) 6_565 .
O1 Sr1 O1W 89.52(6) 5_666 .
O1W Sr1 O1W 105.49(9) 2_655 .
O1 Sr1 O1 121.75(6) 6_565 .
O1 Sr1 O1 73.34(6) 5_666 .
O1W Sr1 O1 77.04(6) 2_655 .
O1W Sr1 O1 161.76(5) . .
O1 Sr1 O1 73.34(6) 6_565 2_655
O1 Sr1 O1 121.75(6) 5_666 2_655
O1W Sr1 O1 161.76(5) 2_655 2_655
O1W Sr1 O1 77.04(6) . 2_655
O1 Sr1 O1 106.38(7) . 2_655
O1 Sr1 O2 73.63(5) 6_565 .
O1 Sr1 O2 120.98(5) 5_666 .
O1W Sr1 O2 81.06(6) 2_655 .
O1W Sr1 O2 149.35(5) . .
O1 Sr1 O2 48.52(5) . .
O1 Sr1 O2 87.98(5) 2_655 .
O1 Sr1 O2 120.98(5) 6_565 2_655
O1 Sr1 O2 73.63(5) 5_666 2_655
O1W Sr1 O2 149.35(5) 2_655 2_655
O1W Sr1 O2 81.06(6) . 2_655
O1 Sr1 O2 87.98(5) . 2_655
O1 Sr1 O2 48.52(5) 2_655 2_655
O2 Sr1 O2 108.80(8) . 2_655
O1 Sr1 C1 96.68(6) 6_565 .
O1 Sr1 C1 96.30(6) 5_666 .
O1W Sr1 C1 72.06(7) 2_655 .
O1W Sr1 C1 172.87(6) . .
O1 Sr1 C1 25.19(5) . .
O1 Sr1 C1 103.16(6) 2_655 .
O2 Sr1 C1 24.69(5) . .
O2 Sr1 C1 104.51(6) 2_655 .
O1 Sr1 C1 96.30(6) 6_565 2_655
O1 Sr1 C1 96.68(6) 5_666 2_655
O1W Sr1 C1 172.87(6) 2_655 2_655
O1W Sr1 C1 72.06(7) . 2_655
O1 Sr1 C1 103.16(6) . 2_655
O1 Sr1 C1 25.19(5) 2_655 2_655
O2 Sr1 C1 104.51(6) . 2_655
O2 Sr1 C1 24.69(5) 2_655 2_655
C1 Sr1 C1 111.17(9) . 2_655
O1 Sr1 Sr1 153.75(3) 6_565 5_666
O1 Sr1 Sr1 37.48(4) 5_666 5_666
O1W Sr1 Sr1 73.42(4) 2_655 5_666
O1W Sr1 Sr1 126.74(4) . 5_666
O1 Sr1 Sr1 35.86(3) . 5_666
O1 Sr1 Sr1 120.06(4) 2_655 5_666
O2 Sr1 Sr1 83.92(3) . 5_666
O2 Sr1 Sr1 78.77(3) 2_655 5_666
C1 Sr1 Sr1 59.49(4) . 5_666
C1 Sr1 Sr1 102.46(4) 2_655 5_666
O1 Sr1 Sr1 37.48(4) 6_565 5_665
O1 Sr1 Sr1 153.75(4) 5_666 5_665
O1W Sr1 Sr1 126.74(4) 2_655 5_665
O1W Sr1 Sr1 73.42(4) . 5_665
O1 Sr1 Sr1 120.06(4) . 5_665
O1 Sr1 Sr1 35.86(3) 2_655 5_665
O2 Sr1 Sr1 78.77(3) . 5_665
O2 Sr1 Sr1 83.92(3) 2_655 5_665
C1 Sr1 Sr1 102.46(4) . 5_665
C1 Sr1 Sr1 59.49(4) 2_655 5_665
Sr1 Sr1 Sr1 150.06(2) 5_666 5_665
O1 Sr1 H11 76.5 6_565 .
O1 Sr1 H11 85.1 5_666 .
O1W Sr1 H11 89.8 2_655 .
O1W Sr1 H11 15.7 . .
O1 Sr1 H11 156.8 . .
O1 Sr1 H11 92.1 2_655 .
O2 Sr1 H11 148.8 . .
O2 Sr1 H11 94.2 2_655 .
C1 Sr1 H11 160.9 . .
C1 Sr1 H11 87.5 2_655 .
Sr1 Sr1 H11 122.1 5_666 .
Sr1 Sr1 H11 83.2 5_665 .
C1 O1 Sr1 148.27(13) . 5_666
C1 O1 Sr1 93.12(12) . .
Sr1 O1 Sr1 106.66(6) 5_666 .
C1 O2 Sr1 87.00(12) . .
Sr1 O1W H11 107.5 . .
Sr1 O1W H12 112.2 . .
H11 O1W H12 109.5 . .
N2 N1 C3 109.93(18) . .
N2 N1 C2 120.15(19) . .
C3 N1 C2 129.91(19) . .
N3 N2 N1 109.19(19) . .
N2 N3 C8 108.03(19) . .
O2 C1 O1 124.08(19) . .
O2 C1 C2 120.88(19) . .
O1 C1 C2 115.02(18) . .
O2 C1 Sr1 68.31(11) . .
O1 C1 Sr1 61.69(11) . .
C2 C1 Sr1 152.09(15) . .
N1 C2 C1 114.86(18) . .
N1 C2 H2A 108.6 . .
C1 C2 H2A 108.6 . .
N1 C2 H2B 108.6 . .
C1 C2 H2B 108.6 . .
H2A C2 H2B 107.5 . .
N1 C3 C8 104.5(2) . .
N1 C3 C4 133.3(2) . .
C8 C3 C4 122.1(2) . .
C5 C4 C3 115.9(3) . .
C5 C4 H4 122.1 . .
C3 C4 H4 122.1 . .
C4 C5 C6 122.1(3) . .
C4 C5 H5 118.9 . .
C6 C5 H5 118.9 . .
C7 C6 C5 121.9(3) . .
C7 C6 H6 119.1 . .
C5 C6 H6 119.1 . .
C6 C7 C8 116.7(3) . .
C6 C7 H7 121.7 . .
C8 C7 H7 121.7 . .
N3 C8 C3 108.3(2) . .
N3 C8 C7 130.4(3) . .
C3 C8 C7 121.3(3) . .

loop_
_geom_bond_atom_site_label_1
_geom_bond_atom_site_label_2
_geom_bond_distance
_geom_bond_site_symmetry_2
Sr1 O1 2.5249(16) 6_565
Sr1 O1 2.5249(16) 5_666
Sr1 O1W 2.5544(17) 2_655
Sr1 O1W 2.5544(17) .
Sr1 O1 2.6226(16) .
Sr1 O1 2.6226(16) 2_655
Sr1 O2 2.7677(17) .
Sr1 O2 2.7677(17) 2_655
Sr1 C1 2.974(2) .
Sr1 C1 2.974(2) 2_655
Sr1 Sr1 4.1291(15) 5_666
Sr1 Sr1 4.1291(15) 5_665
Sr1 H11 2.9114 .
O1 C1 1.268(2) .
O1 Sr1 2.5249(16) 5_666
O2 C1 1.244(3) .
O1W H11 0.8251 .
O1W H12 0.8529 .
N1 N2 1.352(3) .
N1 C3 1.359(3) .
N1 C2 1.449(3) .
N2 N3 1.307(3) .
N3 C8 1.377(3) .
C1 C2 1.524(3) .
C2 H2A 0.9700 .
C2 H2B 0.9700 .
C3 C8 1.394(3) .
C3 C4 1.397(3) .
C4 C5 1.373(4) .
C4 H4 0.9300 .
C5 C6 1.414(5) .
C5 H5 0.9300 .
C6 C7 1.363(5) .
C6 H6 0.9300 .
C7 C8 1.399(4) .
C7 H7 0.9300 .

loop_
_geom_hbond_atom_site_label_D
_geom_hbond_atom_site_label_H
_geom_hbond_atom_site_label_A
_geom_hbond_distance_DH
_geom_hbond_distance_HA
_geom_hbond_distance_DA
_geom_hbond_angle_DHA
_geom_hbond_site_symmetry_A
O1W H11 N3 0.83 2.25 2.840(3) 128.6 3_545
O1W H12 O2 0.85 2.14 2.932(3) 154.7 5_665

loop_
_geom_torsion_atom_site_label_1
_geom_torsion_atom_site_label_2
_geom_torsion_atom_site_label_3
_geom_torsion_atom_site_label_4
_geom_torsion
_geom_torsion_site_symmetry_1
_geom_torsion_site_symmetry_2
_geom_torsion_site_symmetry_3
_geom_torsion_site_symmetry_4
O1 Sr1 O1 C1 5.89(13) 6_565 . . .
O1 Sr1 O1 C1 -154.88(15) 5_666 . . .
O1W Sr1 O1 C1 -75.33(13) 2_655 . . .
O1W Sr1 O1 C1 -175.54(17) . . . .
O1 Sr1 O1 C1 86.13(12) 2_655 . . .
O2 Sr1 O1 C1 14.12(11) . . . .
O2 Sr1 O1 C1 131.61(12) 2_655 . . .
C1 Sr1 O1 C1 111.98(13) 2_655 . . .
Sr1 Sr1 O1 C1 -154.88(15) 5_666 . . .
Sr1 Sr1 O1 C1 49.83(13) 5_665 . . .
O1 Sr1 O1 Sr1 160.77(5) 6_565 . . 5_666
O1 Sr1 O1 Sr1 0.0 5_666 . . 5_666
O1W Sr1 O1 Sr1 79.55(7) 2_655 . . 5_666
O1W Sr1 O1 Sr1 -20.7(2) . . . 5_666
O1 Sr1 O1 Sr1 -118.99(6) 2_655 . . 5_666
O2 Sr1 O1 Sr1 169.01(9) . . . 5_666
O2 Sr1 O1 Sr1 -73.51(6) 2_655 . . 5_666
C1 Sr1 O1 Sr1 154.88(15) . . . 5_666
C1 Sr1 O1 Sr1 -93.13(7) 2_655 . . 5_666
Sr1 Sr1 O1 Sr1 -155.29(3) 5_665 . . 5_666
O1 Sr1 O2 C1 158.31(14) 6_565 . . .
O1 Sr1 O2 C1 -2.09(14) 5_666 . . .
O1W Sr1 O2 C1 66.17(13) 2_655 . . .
O1W Sr1 O2 C1 171.52(13) . . . .
O1 Sr1 O2 C1 -14.39(12) . . . .
O1 Sr1 O2 C1 -128.46(13) 2_655 . . .
O2 Sr1 O2 C1 -83.87(12) 2_655 . . .
C1 Sr1 O2 C1 -109.27(14) 2_655 . . .
Sr1 Sr1 O2 C1 -7.94(12) 5_666 . . .
Sr1 Sr1 O2 C1 -163.40(13) 5_665 . . .
C3 N1 N2 N3 0.4(2) . . . .
C2 N1 N2 N3 -178.34(18) . . . .
N1 N2 N3 C8 -0.2(3) . . . .
Sr1 O2 C1 O1 27.7(2) . . . .
Sr1 O2 C1 C2 -150.48(19) . . . .
Sr1 O1 C1 O2 -158.76(18) 5_666 . . .
Sr1 O1 C1 O2 -29.4(2) . . . .
Sr1 O1 C1 C2 19.5(4) 5_666 . . .
Sr1 O1 C1 C2 148.90(17) . . . .
Sr1 O1 C1 Sr1 -129.4(3) 5_666 . . .
O1 Sr1 C1 O2 -20.91(13) 6_565 . . .
O1 Sr1 C1 O2 178.20(12) 5_666 . . .
O1W Sr1 C1 O2 -108.23(13) 2_655 . . .
O1W Sr1 C1 O2 -37.3(5) . . . .
O1 Sr1 C1 O2 154.0(2) . . . .
O1 Sr1 C1 O2 53.48(13) 2_655 . . .
O2 Sr1 C1 O2 103.53(13) 2_655 . . .
C1 Sr1 C1 O2 78.51(12) 2_655 . . .
Sr1 Sr1 C1 O2 170.82(14) 5_666 . . .
Sr1 Sr1 C1 O2 16.68(13) 5_665 . . .
O1 Sr1 C1 O1 -174.96(11) 6_565 . . .
O1 Sr1 C1 O1 24.15(14) 5_666 . . .
O1W Sr1 C1 O1 97.72(13) 2_655 . . .
O1W Sr1 C1 O1 168.7(4) . . . .
O1 Sr1 C1 O1 -100.57(13) 2_655 . . .
O2 Sr1 C1 O1 -154.0(2) . . . .
O2 Sr1 C1 O1 -50.52(12) 2_655 . . .
C1 Sr1 C1 O1 -75.53(11) 2_655 . . .
Sr1 Sr1 C1 O1 16.78(10) 5_666 . . .
Sr1 Sr1 C1 O1 -137.37(11) 5_665 . . .
O1 Sr1 C1 C2 94.5(3) 6_565 . . .
O1 Sr1 C1 C2 -66.4(3) 5_666 . . .
O1W Sr1 C1 C2 7.2(3) 2_655 . . .
O1W Sr1 C1 C2 78.2(6) . . . .
O1 Sr1 C1 C2 -90.5(3) . . . .
O1 Sr1 C1 C2 168.9(3) 2_655 . . .
O2 Sr1 C1 C2 115.4(4) . . . .
O2 Sr1 C1 C2 -141.1(3) 2_655 . . .
C1 Sr1 C1 C2 -166.1(3) 2_655 . . .
Sr1 Sr1 C1 C2 -73.8(3) 5_666 . . .
Sr1 Sr1 C1 C2 132.1(3) 5_665 . . .
N2 N1 C2 C1 -96.8(2) . . . .
C3 N1 C2 C1 84.7(3) . . . .
O2 C1 C2 N1 5.5(3) . . . .
O1 C1 C2 N1 -172.87(19) . . . .
Sr1 C1 C2 N1 -96.6(3) . . . .
N2 N1 C3 C8 -0.5(2) . . . .
C2 N1 C3 C8 178.1(2) . . . .
N2 N1 C3 C4 -179.6(2) . . . .
C2 N1 C3 C4 -1.0(4) . . . .
N1 C3 C4 C5 178.9(2) . . . .
C8 C3 C4 C5 -0.1(3) . . . .
C3 C4 C5 C6 0.3(4) . . . .
C4 C5 C6 C7 -0.4(5) . . . .
C5 C6 C7 C8 0.2(4) . . . .
N2 N3 C8 C3 -0.2(3) . . . .
N2 N3 C8 C7 179.5(3) . . . .
N1 C3 C8 N3 0.4(2) . . . .
C4 C3 C8 N3 179.6(2) . . . .
N1 C3 C8 C7 -179.3(2) . . . .
C4 C3 C8 C7 0.0(4) . . . .
C6 C7 C8 N3 -179.6(3) . . . .
C6 C7 C8 C3 0.0(4) . . . .
